data_4062806
_journal_name_full Organometallics
_journal_paper_doi 10.1021/om0496683
_journal_year 2004
_chemical_formula_sum 'C52 H49 Br O P2 Pd S'
_chemical_formula_weight 970.22
_space_group_IT_number 14
_symmetry_cell_setting monoclinic
_symmetry_space_group_name_Hall '-P 2ybc'
_symmetry_space_group_name_H-M 'P 1 21/c 1'
_cell_angle_alpha 90.00
_cell_angle_beta 101.376(3)
_cell_angle_gamma 90.00
_cell_formula_units_Z 4
_cell_length_a 17.8954(12)
_cell_length_b 12.4133(8)
_cell_length_c 20.4354(14)
_cell_measurement_temperature 143(2)
_cell_volume 4450.4(5)
_diffrn_ambient_temperature 143(2)
_exptl_crystal_density_diffrn 1.448
_cod_depositor_comments
;
The following automatic conversions were performed:
'_geom_bond_publ_flag' value 'Y' changed to 'y' according to
'/home/saulius/struct/CIF-dictionaries/cif_core.dic' dictionary named
'cif_core.dic' version 2.4.1 from 2010-06-29 (18 times).

Automatic conversion script
Id: cif_fix_enum 1527 2010-12-29 10:47:43Z saulius 
;
_cod_original_sg_symbol_H-M 'P 21/c'
_cod_database_code 4062806

loop_
_symmetry_equiv_pos_as_xyz
'x, y, z'
'-x, y+1/2, -z+1/2'
'-x, -y, -z'
'x, -y-1/2, z-1/2'

loop_
_atom_site_label
_atom_site_type_symbol
_atom_site_fract_x
_atom_site_fract_y
_atom_site_fract_z
_atom_site_U_iso_or_equiv
_atom_site_adp_type
_atom_site_occupancy
_atom_site_symmetry_multiplicity
_atom_site_calc_flag
_atom_site_refinement_flags
_atom_site_disorder_assembly
_atom_site_disorder_group
Pd Pd 0.217471(11) 0.410455(15) 0.515796(9) 0.01996(6) Uani 1 1 d U . .
Br Br 0.294453(15) 0.36294(2) 0.428486(13) 0.02803(8) Uani 1 1 d U . .
P1 P 0.23615(4) 0.59412(5) 0.49978(3) 0.02110(14) Uani 1 1 d U . .
P2 P 0.20460(4) 0.22924(5) 0.54189(3) 0.02081(14) Uani 1 1 d U . .
S S 0.28462(4) 0.45573(7) 0.66937(4) 0.03816(19) Uani 1 1 d U . .
C11 C 0.15160(15) 0.4474(2) 0.58207(13) 0.0229(5) Uani 1 1 d U . .
C12 C 0.18378(15) 0.4670(2) 0.64879(13) 0.0252(6) Uani 1 1 d U . .
C13 C 0.13803(17) 0.4925(2) 0.69478(14) 0.0335(7) Uani 1 1 d U . .
H13 H 0.1605 0.5056 0.7402 0.040 Uiso 1 1 calc R . .
C14 C 0.06052(18) 0.4984(2) 0.67375(15) 0.0361(7) Uani 1 1 d U . .
H14 H 0.0294 0.5166 0.7048 0.043 Uiso 1 1 calc R . .
C15 C 0.02696(17) 0.4783(2) 0.60805(15) 0.0344(7) Uani 1 1 d U . .
H15 H -0.0269 0.4816 0.5941 0.041 Uiso 1 1 calc R . .
C16 C 0.07302(15) 0.4529(2) 0.56231(14) 0.0270(6) Uani 1 1 d U . .
H16 H 0.0501 0.4392 0.5171 0.032 Uiso 1 1 calc R . .
C21 C 0.30706(17) 0.4837(3) 0.75649(15) 0.0347(7) Uani 1 1 d U . .
C22 C 0.33824(17) 0.5828(3) 0.77784(16) 0.0372(7) Uani 1 1 d U . .
H22 H 0.3447 0.6365 0.7463 0.045 Uiso 1 1 calc R . .
C23 C 0.35981(19) 0.6029(3) 0.84528(17) 0.0459(8) Uani 1 1 d U . .
H23 H 0.3817 0.6703 0.8604 0.055 Uiso 1 1 calc R . .
C24 C 0.34943(19) 0.5246(3) 0.89087(16) 0.0444(8) Uani 1 1 d U . .
H24 H 0.3639 0.5391 0.9373 0.053 Uiso 1 1 calc R . .
C25 C 0.3188(2) 0.4272(3) 0.87008(17) 0.0481(9) Uani 1 1 d U . .
H25 H 0.3119 0.3743 0.9020 0.058 Uiso 1 1 calc R . .
C26 C 0.2978(2) 0.4051(3) 0.80316(17) 0.0486(9) Uani 1 1 d U . .
H26 H 0.2770 0.3367 0.7887 0.058 Uiso 1 1 calc R . .
C31 C 0.33763(15) 0.6268(2) 0.51238(14) 0.0266(6) Uani 1 1 d U . .
C32 C 0.39151(18) 0.5548(3) 0.54397(17) 0.0444(8) Uani 1 1 d U . .
H32 H 0.3759 0.4874 0.5586 0.053 Uiso 1 1 calc R . .
C33 C 0.46926(19) 0.5807(3) 0.5546(2) 0.0584(10) Uani 1 1 d U . .
H33 H 0.5060 0.5303 0.5760 0.070 Uiso 1 1 calc R . .
C34 C 0.49238(19) 0.6773(3) 0.53440(18) 0.0467(8) Uani 1 1 d U . .
H34 H 0.5451 0.6950 0.5424 0.056 Uiso 1 1 calc R . .
C35 C 0.44059(18) 0.7475(3) 0.50312(18) 0.0475(9) Uani 1 1 d U . .
H35 H 0.4570 0.8148 0.4887 0.057 Uiso 1 1 calc R . .
C36 C 0.36308(17) 0.7235(3) 0.49138(17) 0.0408(8) Uani 1 1 d U . .
H36 H 0.3273 0.7741 0.4687 0.049 Uiso 1 1 calc R . .
C41 C 0.19886(15) 0.6913(2) 0.55260(12) 0.0235(6) Uani 1 1 d U . .
C42 C 0.24483(17) 0.7487(2) 0.60297(14) 0.0320(6) Uani 1 1 d U . .
H42 H 0.2981 0.7353 0.6132 0.038 Uiso 1 1 calc R . .
C43 C 0.2133(2) 0.8260(3) 0.63869(15) 0.0398(8) Uani 1 1 d U . .
H43 H 0.2451 0.8651 0.6733 0.048 Uiso 1 1 calc R . .
C44 C 0.1359(2) 0.8462(2) 0.62410(15) 0.0381(7) Uani 1 1 d U . .
H44 H 0.1149 0.9006 0.6477 0.046 Uiso 1 1 calc R . .
C45 C 0.08922(17) 0.7874(2) 0.57523(14) 0.0335(7) Uani 1 1 d U . .
H45 H 0.0358 0.7999 0.5658 0.040 Uiso 1 1 calc R . .
C46 C 0.12054(16) 0.7099(2) 0.53982(14) 0.0281(6) Uani 1 1 d U . .
H46 H 0.0882 0.6690 0.5064 0.034 Uiso 1 1 calc R . .
C51 C 0.19416(15) 0.6476(2) 0.41681(13) 0.0229(5) Uani 1 1 d U . .
C52 C 0.18736(15) 0.7581(2) 0.40608(14) 0.0280(6) Uani 1 1 d U . .
H52 H 0.2018 0.8063 0.4425 0.034 Uiso 1 1 calc R . .
C53 C 0.15976(17) 0.7984(2) 0.34299(14) 0.0342(7) Uani 1 1 d U . .
H53 H 0.1569 0.8741 0.3360 0.041 Uiso 1 1 calc R . .
C54 C 0.13641(17) 0.7294(2) 0.29016(14) 0.0350(7) Uani 1 1 d U . .
H54 H 0.1174 0.7572 0.2467 0.042 Uiso 1 1 calc R . .
C55 C 0.14078(17) 0.6194(2) 0.30078(14) 0.0353(7) Uani 1 1 d U . .
H55 H 0.1235 0.5716 0.2647 0.042 Uiso 1 1 calc R . .
C56 C 0.17021(15) 0.5783(2) 0.36360(13) 0.0277(6) Uani 1 1 d U . .
H56 H 0.1740 0.5026 0.3702 0.033 Uiso 1 1 calc R . .
C61 C 0.29554(15) 0.1581(2) 0.55741(13) 0.0237(6) Uani 1 1 d U . .
C62 C 0.36185(16) 0.2164(2) 0.58039(14) 0.0318(6) Uani 1 1 d U . .
H62 H 0.3599 0.2928 0.5821 0.038 Uiso 1 1 calc R . .
C63 C 0.43085(17) 0.1638(3) 0.60090(15) 0.0384(7) Uani 1 1 d U . .
H63 H 0.4759 0.2041 0.6169 0.046 Uiso 1 1 calc R . .
C64 C 0.43412(18) 0.0531(3) 0.59805(16) 0.0409(8) Uani 1 1 d U . .
H64 H 0.4816 0.0173 0.6115 0.049 Uiso 1 1 calc R . .
C65 C 0.36874(18) -0.0061(3) 0.57579(17) 0.0435(8) Uani 1 1 d U . .
H65 H 0.3711 -0.0825 0.5746 0.052 Uiso 1 1 calc R . .
C66 C 0.29948(17) 0.0464(2) 0.55511(16) 0.0363(7) Uani 1 1 d U . .
H66 H 0.2546 0.0057 0.5393 0.044 Uiso 1 1 calc R . .
C71 C 0.16804(15) 0.1969(2) 0.61713(13) 0.0237(6) Uani 1 1 d U . .
C72 C 0.09087(16) 0.2111(2) 0.61756(14) 0.0278(6) Uani 1 1 d U . .
H72 H 0.0567 0.2316 0.5778 0.033 Uiso 1 1 calc R . .
C73 C 0.06392(18) 0.1951(2) 0.67598(16) 0.0344(7) Uani 1 1 d U . .
H73 H 0.0114 0.2062 0.6762 0.041 Uiso 1 1 calc R . .
C74 C 0.11241(19) 0.1633(2) 0.73371(15) 0.0369(7) Uani 1 1 d U . .
H74 H 0.0932 0.1516 0.7733 0.044 Uiso 1 1 calc R . .
C75 C 0.18810(19) 0.1486(2) 0.73402(14) 0.0369(7) Uani 1 1 d U . .
H75 H 0.2215 0.1266 0.7739 0.044 Uiso 1 1 calc R . .
C76 C 0.21672(17) 0.1657(2) 0.67595(13) 0.0297(6) Uani 1 1 d U . .
H76 H 0.2695 0.1559 0.6766 0.036 Uiso 1 1 calc R . .
C81 C 0.14236(14) 0.1534(2) 0.47629(13) 0.0225(5) Uani 1 1 d U . .
C82 C 0.13011(15) 0.1916(2) 0.41071(13) 0.0272(6) Uani 1 1 d U . .
H82 H 0.1519 0.2581 0.4011 0.033 Uiso 1 1 calc R . .
C83 C 0.08596(17) 0.1323(2) 0.35936(14) 0.0305(6) Uani 1 1 d U . .
H83 H 0.0784 0.1581 0.3148 0.037 Uiso 1 1 calc R . .
C84 C 0.05311(16) 0.0364(2) 0.37278(14) 0.0301(6) Uani 1 1 d U . .
H84 H 0.0229 -0.0036 0.3376 0.036 Uiso 1 1 calc R . .
C85 C 0.06432(16) -0.0018(2) 0.43802(14) 0.0282(6) Uani 1 1 d U . .
H85 H 0.0417 -0.0677 0.4475 0.034 Uiso 1 1 calc R . .
C86 C 0.10861(15) 0.0568(2) 0.48900(13) 0.0252(6) Uani 1 1 d U . .
H86 H 0.1161 0.0304 0.5335 0.030 Uiso 1 1 calc R . .
O99 O 0.44964(18) 0.6865(2) 0.26351(15) 0.0742(8) Uani 1 1 d U . .
C96 C 0.3665(3) 0.5881(4) 0.3164(2) 0.0820(14) Uani 1 1 d U . .
H96A H 0.3507 0.5139 0.3226 0.098 Uiso 1 1 calc R . .
H96B H 0.3222 0.6303 0.2946 0.098 Uiso 1 1 calc R . .
H96C H 0.3880 0.6201 0.3599 0.098 Uiso 1 1 calc R . .
C97 C 0.4225(3) 0.5885(4) 0.2756(3) 0.0931(16) Uani 1 1 d U . .
H97A H 0.4659 0.5432 0.2974 0.112 Uiso 1 1 calc R . .
H97B H 0.4003 0.5544 0.2323 0.112 Uiso 1 1 calc R . .
C98 C 0.5049(3) 0.6903(4) 0.2224(3) 0.1052(19) Uani 1 1 d U . .
H98A H 0.5455 0.6374 0.2394 0.126 Uiso 1 1 calc R . .
H98B H 0.4805 0.6677 0.1767 0.126 Uiso 1 1 calc R . .
C99 C 0.5389(4) 0.7924(5) 0.2187(3) 0.131(2) Uani 1 1 d U . .
H99A H 0.5759 0.7881 0.1892 0.157 Uiso 1 1 calc R . .
H99B H 0.5650 0.8146 0.2634 0.157 Uiso 1 1 calc R . .
H99C H 0.4995 0.8453 0.2009 0.157 Uiso 1 1 calc R . .

loop_
_atom_site_aniso_label
_atom_site_aniso_U_11
_atom_site_aniso_U_22
_atom_site_aniso_U_33
_atom_site_aniso_U_23
_atom_site_aniso_U_13
_atom_site_aniso_U_12
Pd 0.02461(11) 0.01589(10) 0.01928(10) 0.00074(8) 0.00414(8) -0.00084(8)
Br 0.03016(15) 0.02858(16) 0.02688(15) 0.00129(12) 0.00938(11) 0.00104(12)
P1 0.0253(3) 0.0168(3) 0.0215(3) 0.0006(3) 0.0053(3) -0.0005(3)
P2 0.0251(3) 0.0167(3) 0.0208(3) 0.0011(3) 0.0049(3) -0.0007(3)
S 0.0369(4) 0.0478(5) 0.0292(4) -0.0076(4) 0.0051(3) -0.0020(4)
C11 0.0305(14) 0.0144(12) 0.0239(13) 0.0011(10) 0.0056(11) -0.0010(11)
C12 0.0291(14) 0.0206(14) 0.0264(14) -0.0008(11) 0.0068(11) -0.0009(11)
C13 0.0429(17) 0.0326(17) 0.0265(15) -0.0057(12) 0.0104(13) 0.0010(13)
C14 0.0419(18) 0.0352(18) 0.0350(17) -0.0007(14) 0.0171(14) 0.0043(14)
C15 0.0290(15) 0.0349(17) 0.0409(17) 0.0042(14) 0.0104(13) 0.0065(13)
C16 0.0307(15) 0.0250(14) 0.0253(14) 0.0032(12) 0.0058(11) 0.0028(12)
C21 0.0351(16) 0.0377(18) 0.0300(15) -0.0052(13) 0.0034(13) -0.0021(13)
C22 0.0381(17) 0.0339(17) 0.0381(17) -0.0032(14) 0.0038(14) -0.0038(14)
C23 0.051(2) 0.041(2) 0.0422(19) -0.0102(15) -0.0011(16) -0.0068(16)
C24 0.054(2) 0.048(2) 0.0295(17) -0.0087(15) 0.0055(15) 0.0001(17)
C25 0.064(2) 0.048(2) 0.0319(17) 0.0020(15) 0.0086(16) -0.0098(17)
C26 0.067(2) 0.0374(19) 0.0410(19) -0.0048(15) 0.0096(17) -0.0186(17)
C31 0.0275(14) 0.0232(14) 0.0284(15) -0.0047(12) 0.0042(12) -0.0020(11)
C32 0.0355(17) 0.0333(18) 0.059(2) 0.0054(16) -0.0043(16) -0.0037(14)
C33 0.0324(18) 0.050(2) 0.084(3) 0.009(2) -0.0101(18) 0.0061(16)
C34 0.0316(17) 0.044(2) 0.064(2) -0.0087(18) 0.0074(16) -0.0062(15)
C35 0.0363(18) 0.047(2) 0.061(2) 0.0077(17) 0.0145(16) -0.0117(15)
C36 0.0299(16) 0.0397(19) 0.053(2) 0.0125(15) 0.0076(14) -0.0023(14)
C41 0.0355(15) 0.0180(13) 0.0188(13) 0.0013(10) 0.0093(11) -0.0020(11)
C42 0.0382(16) 0.0300(16) 0.0282(15) -0.0007(12) 0.0074(13) -0.0058(13)
C43 0.061(2) 0.0334(18) 0.0257(16) -0.0092(13) 0.0100(14) -0.0121(15)
C44 0.063(2) 0.0266(16) 0.0290(16) 0.0003(12) 0.0184(15) 0.0090(15)
C45 0.0416(17) 0.0306(16) 0.0308(16) 0.0040(13) 0.0133(13) 0.0096(13)
C46 0.0348(15) 0.0230(14) 0.0265(14) -0.0003(11) 0.0062(12) 0.0022(12)
C51 0.0256(14) 0.0215(14) 0.0232(13) 0.0038(10) 0.0084(11) 0.0023(11)
C52 0.0348(16) 0.0232(14) 0.0261(14) -0.0002(11) 0.0065(12) 0.0031(12)
C53 0.0478(18) 0.0252(15) 0.0332(16) 0.0092(12) 0.0168(14) 0.0127(13)
C54 0.0465(18) 0.0377(17) 0.0231(14) 0.0075(13) 0.0121(13) 0.0178(14)
C55 0.0439(18) 0.0353(17) 0.0254(15) -0.0008(13) 0.0039(13) 0.0074(14)
C56 0.0289(15) 0.0259(15) 0.0277(14) 0.0027(12) 0.0044(12) 0.0017(12)
C61 0.0298(14) 0.0222(14) 0.0193(13) 0.0036(11) 0.0051(11) 0.0040(11)
C62 0.0313(15) 0.0280(16) 0.0355(16) 0.0043(13) 0.0054(13) 0.0000(12)
C63 0.0279(15) 0.0428(19) 0.0428(18) 0.0082(15) 0.0030(14) -0.0011(13)
C64 0.0312(16) 0.0445(19) 0.0465(19) 0.0118(16) 0.0063(14) 0.0124(14)
C65 0.0433(19) 0.0275(17) 0.058(2) 0.0061(15) 0.0068(16) 0.0088(14)
C66 0.0335(16) 0.0254(15) 0.0487(19) 0.0014(14) 0.0054(14) 0.0008(13)
C71 0.0332(14) 0.0161(13) 0.0223(13) -0.0006(10) 0.0069(11) -0.0047(11)
C72 0.0337(15) 0.0185(14) 0.0315(15) -0.0030(11) 0.0068(12) -0.0024(11)
C73 0.0431(17) 0.0200(15) 0.0457(18) -0.0064(13) 0.0220(14) -0.0075(13)
C74 0.063(2) 0.0226(15) 0.0305(16) -0.0042(12) 0.0223(15) -0.0117(14)
C75 0.056(2) 0.0306(17) 0.0239(15) 0.0009(12) 0.0078(14) -0.0083(14)
C76 0.0365(16) 0.0266(15) 0.0253(14) 0.0011(12) 0.0047(12) -0.0060(12)
C81 0.0235(13) 0.0189(13) 0.0255(13) -0.0012(11) 0.0058(11) 0.0013(10)
C82 0.0347(15) 0.0202(14) 0.0272(14) 0.0015(11) 0.0072(12) -0.0037(11)
C83 0.0420(17) 0.0270(15) 0.0221(14) 0.0009(12) 0.0050(12) -0.0025(13)
C84 0.0347(16) 0.0260(15) 0.0288(15) -0.0067(12) 0.0044(12) -0.0013(12)
C85 0.0345(16) 0.0185(14) 0.0326(15) -0.0024(11) 0.0091(13) -0.0037(11)
C86 0.0323(15) 0.0193(13) 0.0241(14) 0.0016(11) 0.0060(11) 0.0006(11)
O99 0.097(2) 0.0551(19) 0.074(2) 0.0010(15) 0.0260(17) -0.0054(16)
C96 0.080(3) 0.078(3) 0.089(4) 0.025(3) 0.021(3) -0.004(3)
C97 0.108(4) 0.057(3) 0.127(5) -0.007(3) 0.053(4) -0.006(3)
C98 0.101(4) 0.085(4) 0.141(5) -0.028(4) 0.051(4) -0.022(3)
C99 0.202(7) 0.116(5) 0.082(4) 0.006(4) 0.046(4) -0.054(5)

loop_
_geom_bond_atom_site_label_1
_geom_bond_atom_site_label_2
_geom_bond_distance
_geom_bond_site_symmetry_2
_geom_bond_publ_flag
Pd C11 2.016(3) . y
Pd P2 2.3337(7) . y
Pd P1 2.3366(7) . y
Pd Br 2.5296(3) . y
P1 C31 1.829(3) . y
P1 C41 1.830(3) . y
P1 C51 1.838(3) . y
P2 C61 1.824(3) . y
P2 C81 1.826(3) . y
P2 C71 1.830(3) . y
S C12 1.776(3) . y
S C21 1.780(3) . y
C11 C16 1.386(4) . y
C11 C12 1.393(4) . y
C12 C13 1.399(4) . y
C13 C14 1.371(4) . y
C14 C15 1.381(4) . y
C15 C16 1.399(4) . y
C21 C22 1.385(4) . ?
C21 C26 1.398(4) . ?
C22 C23 1.379(4) . ?
C23 C24 1.384(5) . ?
C24 C25 1.361(5) . ?
C25 C26 1.373(4) . ?
C31 C32 1.378(4) . ?
C31 C36 1.381(4) . ?
C32 C33 1.402(4) . ?
C33 C34 1.359(5) . ?
C34 C35 1.339(5) . ?
C35 C36 1.393(4) . ?
C41 C42 1.382(4) . ?
C41 C46 1.394(4) . ?
C42 C43 1.391(4) . ?
C43 C44 1.381(4) . ?
C44 C45 1.378(4) . ?
C45 C46 1.387(4) . ?
C51 C56 1.387(4) . ?
C51 C52 1.390(4) . ?
C52 C53 1.380(4) . ?
C53 C54 1.377(4) . ?
C54 C55 1.383(4) . ?
C55 C56 1.385(4) . ?
C61 C66 1.389(4) . ?
C61 C62 1.390(4) . ?
C62 C63 1.387(4) . ?
C63 C64 1.377(4) . ?
C64 C65 1.381(4) . ?
C65 C66 1.391(4) . ?
C71 C76 1.393(4) . ?
C71 C72 1.394(4) . ?
C72 C73 1.387(4) . ?
C73 C74 1.377(4) . ?
C74 C75 1.366(4) . ?
C75 C76 1.398(4) . ?
C81 C86 1.391(4) . ?
C81 C82 1.397(4) . ?
C82 C83 1.393(4) . ?
C83 C84 1.379(4) . ?
C84 C85 1.391(4) . ?
C85 C86 1.384(4) . ?
O99 C97 1.351(5) . ?
O99 C98 1.420(5) . ?
C96 C97 1.424(6) . ?
C98 C99 1.415(7) . ?
